data_4128158
loop_
_publ_author_name
'Johnson, Rebecca E.'
'Ree, Hwisoo'
'Hartmann, Marco'
'Lang, Laura'
'Sawano, Shota'
'Sarpong, Richmond'

_publ_section_title
;
 Total Synthesis of Pentacyclic (-)-Ambiguine P Using Sequential Indole
 Functionalizations.
;
_journal_issue 6
_journal_name_full 'Journal of the American Chemical Society'
_journal_page_first 2233
_journal_page_last 2237
_journal_paper_doi 10.1021/jacs.8b13388
_journal_volume 141
_journal_year 2019
_chemical_formula_moiety 'C H2 Cl2, C26 H30 N2 O'
_chemical_formula_sum 'C27 H32 Cl2 N2 O'
_chemical_formula_weight 471.44
_chemical_name_common PIDAsidepdt
_space_group_crystal_system triclinic
_space_group_IT_number 2
_space_group_name_Hall '-P 1'
_space_group_name_H-M_alt 'P -1'
_symmetry_space_group_name_Hall '-P 1'
_symmetry_space_group_name_H-M 'P -1'
_atom_sites_solution_hydrogens mixed
_atom_sites_solution_primary dual
_audit_creation_method SHELXL-2014/7
_cell_angle_alpha 99.7130(10)
_cell_angle_beta 104.8560(10)
_cell_angle_gamma 110.2590(10)
_cell_formula_units_Z 2
_cell_length_a 9.92760(10)
_cell_length_b 10.75250(10)
_cell_length_c 12.95480(10)
_cell_measurement_reflns_used 48794
_cell_measurement_temperature 100(2)
_cell_measurement_theta_max 78.4420
_cell_measurement_theta_min 3.6650
_cell_volume 1202.35(2)
_computing_cell_refinement 'CrysAlisPro 1.171.39.46e (Rigaku OD, 2018)'
_computing_data_collection 'CrysAlisPro 1.171.39.46e (Rigaku OD, 2018)'
_computing_data_reduction 'CrysAlisPro 1.171.39.46e (Rigaku OD, 2018)'
_computing_molecular_graphics 'Olex2 (Dolomanov et al., 2009)'
_computing_publication_material 'Olex2 (Dolomanov et al., 2009)'
_computing_structure_refinement 'SHELXL-2014/7 (Sheldrick, 2014)'
_computing_structure_solution 'ShelXT (Sheldrick, 2015)'
_diffrn_ambient_temperature 100(2)
_diffrn_measured_fraction_theta_full 0.997
_diffrn_measured_fraction_theta_max 0.997
_diffrn_measurement_device_type 'ROD, Synergy Custom DW system, Pilatus 200K'
_diffrn_measurement_method '\w scans'
_diffrn_radiation_type CuK\a
_diffrn_radiation_wavelength 1.54184
_diffrn_reflns_av_R_equivalents 0.0411
_diffrn_reflns_av_unetI/netI 0.0139
_diffrn_reflns_Laue_measured_fraction_full 0.997
_diffrn_reflns_Laue_measured_fraction_max 0.997
_diffrn_reflns_limit_h_max 12
_diffrn_reflns_limit_h_min -12
_diffrn_reflns_limit_k_max 13
_diffrn_reflns_limit_k_min -13
_diffrn_reflns_limit_l_max 16
_diffrn_reflns_limit_l_min -16
_diffrn_reflns_number 58641
_diffrn_reflns_point_group_measured_fraction_full 0.997
_diffrn_reflns_point_group_measured_fraction_max 0.997
_diffrn_reflns_theta_full 74.000
_diffrn_reflns_theta_max 74.493
_diffrn_reflns_theta_min 3.681
_diffrn_source 'Rotating-anode X-ray tube'
_exptl_absorpt_coefficient_mu 2.591
_exptl_absorpt_correction_T_max 1.00000
_exptl_absorpt_correction_T_min 0.83742
_exptl_absorpt_correction_type multi-scan
_exptl_absorpt_process_details
;
Olex2 1.2-ac3
(compiled 2017.08.10 svn.r3458 for OlexSys, GUI svn.r5381)
;
_exptl_crystal_colour colourless
_exptl_crystal_density_diffrn 1.302
_exptl_crystal_description block
_exptl_crystal_F_000 500
_exptl_crystal_size_max 0.220
_exptl_crystal_size_mid 0.200
_exptl_crystal_size_min 0.190
_refine_diff_density_max 0.413
_refine_diff_density_min -0.501
_refine_diff_density_rms 0.047
_refine_ls_extinction_method none
_refine_ls_goodness_of_fit_ref 1.054
_refine_ls_hydrogen_treatment mixed
_refine_ls_matrix_type full
_refine_ls_number_parameters 298
_refine_ls_number_reflns 4913
_refine_ls_number_restraints 0
_refine_ls_restrained_S_all 1.054
_refine_ls_R_factor_all 0.0397
_refine_ls_R_factor_gt 0.0395
_refine_ls_shift/su_max 0.000
_refine_ls_shift/su_mean 0.000
_refine_ls_structure_factor_coef Fsqd
_refine_ls_weighting_details 'w=1/[\s^2^(Fo^2^)+(0.0567P)^2^+0.5887P] where P=(Fo^2^+2Fc^2^)/3'
_refine_ls_weighting_scheme calc
_refine_ls_wR_factor_gt 0.1062
_refine_ls_wR_factor_ref 0.1063
_reflns_Friedel_coverage 0.000
_reflns_number_gt 4845
_reflns_number_total 4913
_reflns_threshold_expression 'I > 2\s(I)'
_cod_data_source_file ja8b13388_si_002.cif
_cod_data_source_block PIDAsidepdt
_cod_original_cell_volume 1202.34(2)
_cod_database_code 4128158
_shelx_shelxl_version_number 2014/7
_shelx_space_group_comment
;
The symmetry employed for this shelxl refinement is uniquely defined
by the following loop, which should always be used as a source of
symmetry information in preference to the above space-group names.
They are only intended as comments.
;
_shelx_estimated_absorpt_t_min 0.599
_shelx_estimated_absorpt_t_max 0.639

loop_
_space_group_symop_operation_xyz
'x, y, z'
'-x, -y, -z'

loop_
_atom_site_label
_atom_site_type_symbol
_atom_site_fract_x
_atom_site_fract_y
_atom_site_fract_z
_atom_site_U_iso_or_equiv
_atom_site_adp_type
_atom_site_occupancy
_atom_site_site_symmetry_order
_atom_site_calc_flag
_atom_site_refinement_flags_posn
_atom_site_refinement_flags_adp
C1 C -0.10723(18) 0.21977(17) 0.52250(13) 0.0328(3) Uani 1 1 d . .
H1A H -0.1305 0.1704 0.5744 0.039 Uiso 1 1 calc R U
H1B H -0.1726 0.1850 0.4469 0.039 Uiso 1 1 calc R U
C2 C 0.01620(16) 0.33689(15) 0.55546(12) 0.0261(3) Uani 1 1 d . .
H2A H 0.0338 0.3818 0.5000 0.031 Uiso 1 1 calc R U
C3 C 0.13256(16) 0.40730(14) 0.67174(11) 0.0229(3) Uani 1 1 d . .
C4 C 0.07660(17) 0.34098(16) 0.75798(12) 0.0289(3) Uani 1 1 d . .
H4A H 0.0527 0.2419 0.7360 0.043 Uiso 1 1 calc R U
H4B H -0.0152 0.3541 0.7614 0.043 Uiso 1 1 calc R U
H4C H 0.1568 0.3848 0.8314 0.043 Uiso 1 1 calc R U
C5 C 0.15362(17) 0.55935(15) 0.70118(12) 0.0265(3) Uani 1 1 d . .
H5A H 0.1795 0.6000 0.6421 0.032 Uiso 1 1 calc R U
H5B H 0.0560 0.5629 0.7034 0.032 Uiso 1 1 calc R U
C6 C 0.27834(17) 0.64551(15) 0.81274(12) 0.0270(3) Uani 1 1 d . .
H6A H 0.2525 0.6066 0.8727 0.032 Uiso 1 1 calc R U
H6B H 0.2859 0.7415 0.8290 0.032 Uiso 1 1 calc R U
C7 C 0.43137(16) 0.64563(13) 0.80950(11) 0.0214(3) Uani 1 1 d . .
H7 H 0.4449 0.6757 0.7425 0.026 Uiso 1 1 calc R U
C8 C 0.57058(16) 0.75397(14) 0.91040(11) 0.0234(3) Uani 1 1 d . .
C9 C 0.59394(19) 0.90048(15) 0.90150(13) 0.0305(3) Uani 1 1 d . .
H9A H 0.6142 0.9107 0.8325 0.046 Uiso 1 1 calc R U
H9B H 0.6808 0.9688 0.9655 0.046 Uiso 1 1 calc R U
H9C H 0.5017 0.9151 0.9008 0.046 Uiso 1 1 calc R U
C10 C 0.54409(18) 0.74106(16) 1.02095(12) 0.0297(3) Uani 1 1 d . .
H10A H 0.4632 0.7710 1.0275 0.045 Uiso 1 1 calc R U
H10B H 0.6387 0.7994 1.0834 0.045 Uiso 1 1 calc R U
H10C H 0.5135 0.6445 1.0223 0.045 Uiso 1 1 calc R U
C11 C 0.71395(16) 0.73101(14) 0.91183(11) 0.0232(3) Uani 1 1 d . .
C12 C 0.85957(17) 0.81542(15) 0.99189(12) 0.0285(3) Uani 1 1 d . .
H12 H 0.8752 0.9014 1.0381 0.034 Uiso 1 1 calc R U
C13 C 0.98043(17) 0.77562(16) 1.00461(12) 0.0298(3) Uani 1 1 d . .
H13 H 1.0784 0.8372 1.0562 0.036 Uiso 1 1 calc R U
C14 C 0.96071(17) 0.64621(16) 0.94277(12) 0.0280(3) Uani 1 1 d . .
H14 H 1.0409 0.6156 0.9553 0.034 Uiso 1 1 calc R U
C15 C 0.81924(16) 0.56572(14) 0.86290(11) 0.0239(3) Uani 1 1 d . .
C16 C 0.70346(16) 0.61373(13) 0.84153(11) 0.0212(3) Uani 1 1 d . .
C17 C 0.56292(15) 0.49922(13) 0.75610(10) 0.0196(3) Uani 1 1 d . .
C18 C 0.42087(15) 0.49365(13) 0.78574(10) 0.0196(3) Uani 1 1 d . .
H18 H 0.4139 0.4552 0.8503 0.024 Uiso 1 1 calc R U
C19 C 0.28901(15) 0.39949(13) 0.67642(11) 0.0198(3) Uani 1 1 d . .
C20 C 0.36214(15) 0.45279(13) 0.59172(11) 0.0197(3) Uani 1 1 d . .
C21 C 0.26407(16) 0.24742(14) 0.65272(11) 0.0241(3) Uani 1 1 d . .
H21 H 0.1609 0.1853 0.6352 0.029 Uiso 1 1 calc R U
C22 C 0.35911(17) 0.18522(14) 0.65186(12) 0.0262(3) Uani 1 1 d . .
H22 H 0.3096 0.0875 0.6346 0.031 Uiso 1 1 calc R U
C23 C 0.52808(16) 0.23651(14) 0.67230(12) 0.0240(3) Uani 1 1 d . .
C24 C 0.55142(18) 0.22917(15) 0.55783(12) 0.0295(3) Uani 1 1 d . .
H24A H 0.5064 0.2847 0.5206 0.044 Uiso 1 1 calc R U
H24B H 0.5017 0.1329 0.5115 0.044 Uiso 1 1 calc R U
H24C H 0.6609 0.2653 0.5691 0.044 Uiso 1 1 calc R U
C25 C 0.58856(19) 0.13902(15) 0.72408(13) 0.0319(3) Uani 1 1 d . .
H25A H 0.6966 0.1674 0.7321 0.048 Uiso 1 1 calc R U
H25B H 0.5301 0.0440 0.6756 0.048 Uiso 1 1 calc R U
H25C H 0.5773 0.1436 0.7974 0.048 Uiso 1 1 calc R U
C26 C 0.61988(16) 0.38209(13) 0.74908(11) 0.0215(3) Uani 1 1 d . .
C27 C 0.06988(19) 0.17291(16) 0.28858(14) 0.0353(3) Uani 1 1 d . .
H27A H 0.0982 0.2393 0.3616 0.042 Uiso 1 1 calc R U
H27B H 0.0981 0.2266 0.2366 0.042 Uiso 1 1 calc R U
Cl1 Cl 0.17328(6) 0.06871(5) 0.30411(4) 0.04874(14) Uani 1 1 d . .
Cl2 Cl -0.12910(5) 0.07396(4) 0.23745(3) 0.04025(12) Uani 1 1 d . .
N1 N 0.76310(14) 0.42354(12) 0.80245(10) 0.0248(2) Uani 1 1 d . .
N2 N 0.51474(13) 0.51122(11) 0.64187(9) 0.0196(2) Uani 1 1 d . .
O1 O 0.29572(11) 0.43952(10) 0.49306(8) 0.0233(2) Uani 1 1 d . .
H2 H 0.577(2) 0.530(2) 0.6072(17) 0.037(5) Uiso 1 1 d . .

loop_
_atom_site_aniso_label
_atom_site_aniso_U_11
_atom_site_aniso_U_22
_atom_site_aniso_U_33
_atom_site_aniso_U_23
_atom_site_aniso_U_13
_atom_site_aniso_U_12
C1 0.0312(8) 0.0338(8) 0.0298(8) 0.0062(6) 0.0113(6) 0.0098(6)
C2 0.0276(7) 0.0311(7) 0.0239(7) 0.0082(6) 0.0121(6) 0.0142(6)
C3 0.0263(7) 0.0255(7) 0.0208(6) 0.0080(5) 0.0114(5) 0.0119(5)
C4 0.0302(7) 0.0358(8) 0.0266(7) 0.0122(6) 0.0163(6) 0.0140(6)
C5 0.0302(7) 0.0286(7) 0.0247(7) 0.0067(6) 0.0091(6) 0.0173(6)
C6 0.0335(8) 0.0272(7) 0.0242(7) 0.0036(5) 0.0103(6) 0.0181(6)
C7 0.0311(7) 0.0204(6) 0.0170(6) 0.0060(5) 0.0092(5) 0.0144(5)
C8 0.0333(7) 0.0214(6) 0.0175(6) 0.0044(5) 0.0086(5) 0.0140(6)
C9 0.0407(8) 0.0210(7) 0.0314(8) 0.0063(6) 0.0116(6) 0.0155(6)
C10 0.0392(8) 0.0333(7) 0.0181(6) 0.0049(6) 0.0102(6) 0.0172(6)
C11 0.0321(7) 0.0219(6) 0.0173(6) 0.0073(5) 0.0087(5) 0.0120(5)
C12 0.0346(8) 0.0256(7) 0.0209(7) 0.0031(5) 0.0072(6) 0.0105(6)
C13 0.0296(7) 0.0314(7) 0.0223(7) 0.0062(6) 0.0052(6) 0.0088(6)
C14 0.0281(7) 0.0330(7) 0.0258(7) 0.0108(6) 0.0096(6) 0.0143(6)
C15 0.0305(7) 0.0245(6) 0.0213(6) 0.0084(5) 0.0117(5) 0.0136(6)
C16 0.0277(7) 0.0206(6) 0.0177(6) 0.0077(5) 0.0089(5) 0.0108(5)
C17 0.0277(7) 0.0178(6) 0.0169(6) 0.0065(5) 0.0099(5) 0.0112(5)
C18 0.0272(7) 0.0196(6) 0.0170(6) 0.0072(5) 0.0104(5) 0.0123(5)
C19 0.0263(6) 0.0192(6) 0.0180(6) 0.0074(5) 0.0113(5) 0.0101(5)
C20 0.0273(6) 0.0161(6) 0.0185(6) 0.0056(5) 0.0110(5) 0.0095(5)
C21 0.0293(7) 0.0187(6) 0.0251(7) 0.0071(5) 0.0125(5) 0.0081(5)
C22 0.0347(7) 0.0171(6) 0.0286(7) 0.0068(5) 0.0144(6) 0.0099(5)
C23 0.0332(7) 0.0193(6) 0.0244(7) 0.0060(5) 0.0129(6) 0.0143(6)
C24 0.0377(8) 0.0274(7) 0.0257(7) 0.0036(6) 0.0148(6) 0.0149(6)
C25 0.0453(9) 0.0245(7) 0.0334(8) 0.0089(6) 0.0146(7) 0.0216(7)
C26 0.0311(7) 0.0199(6) 0.0208(6) 0.0083(5) 0.0138(5) 0.0142(5)
C27 0.0382(8) 0.0242(7) 0.0374(8) 0.0055(6) 0.0126(7) 0.0075(6)
Cl1 0.0551(3) 0.0496(3) 0.0484(3) 0.0179(2) 0.0149(2) 0.0295(2)
Cl2 0.0378(2) 0.0342(2) 0.0378(2) -0.00188(16) 0.01421(17) 0.00678(16)
N1 0.0301(6) 0.0236(6) 0.0256(6) 0.0082(5) 0.0120(5) 0.0144(5)
N2 0.0255(6) 0.0208(5) 0.0157(5) 0.0070(4) 0.0100(4) 0.0100(4)
O1 0.0267(5) 0.0259(5) 0.0167(4) 0.0066(4) 0.0089(4) 0.0087(4)

loop_
_atom_type_symbol
_atom_type_description
_atom_type_scat_dispersion_real
_atom_type_scat_dispersion_imag
_atom_type_scat_source
C C 0.0181 0.0091 'International Tables Vol C Tables 4.2.6.8 and 6.1.1.4'
H H 0.0000 0.0000 'International Tables Vol C Tables 4.2.6.8 and 6.1.1.4'
Cl Cl 0.3639 0.7018 'International Tables Vol C Tables 4.2.6.8 and 6.1.1.4'
N N 0.0311 0.0180 'International Tables Vol C Tables 4.2.6.8 and 6.1.1.4'
O O 0.0492 0.0322 'International Tables Vol C Tables 4.2.6.8 and 6.1.1.4'

loop_
_geom_angle_atom_site_label_1
_geom_angle_atom_site_label_2
_geom_angle_atom_site_label_3
_geom_angle
C2 C1 H1A 120.0
C2 C1 H1B 120.0
H1A C1 H1B 120.0
C1 C2 C3 127.24(14)
C1 C2 H2A 116.4
C3 C2 H2A 116.4
C2 C3 C5 107.12(11)
C2 C3 C4 111.45(12)
C5 C3 C4 108.59(11)
C2 C3 C19 110.78(11)
C5 C3 C19 110.04(11)
C4 C3 C19 108.81(11)
C3 C4 H4A 109.5
C3 C4 H4B 109.5
H4A C4 H4B 109.5
C3 C4 H4C 109.5
H4A C4 H4C 109.5
H4B C4 H4C 109.5
C6 C5 C3 112.57(11)
C6 C5 H5A 109.1
C3 C5 H5A 109.1
C6 C5 H5B 109.1
C3 C5 H5B 109.1
H5A C5 H5B 107.8
C5 C6 C7 109.84(11)
C5 C6 H6A 109.7
C7 C6 H6A 109.7
C5 C6 H6B 109.7
C7 C6 H6B 109.7
H6A C6 H6B 108.2
C6 C7 C8 113.43(11)
C6 C7 C18 109.92(11)
C8 C7 C18 115.71(11)
C6 C7 H7 105.6
C8 C7 H7 105.6
C18 C7 H7 105.6
C11 C8 C9 109.59(12)
C11 C8 C10 108.09(11)
C9 C8 C10 108.84(11)
C11 C8 C7 110.13(11)
C9 C8 C7 109.41(11)
C10 C8 C7 110.75(12)
C8 C9 H9A 109.5
C8 C9 H9B 109.5
H9A C9 H9B 109.5
C8 C9 H9C 109.5
H9A C9 H9C 109.5
H9B C9 H9C 109.5
C8 C10 H10A 109.5
C8 C10 H10B 109.5
H10A C10 H10B 109.5
C8 C10 H10C 109.5
H10A C10 H10C 109.5
H10B C10 H10C 109.5
C16 C11 C12 115.87(13)
C16 C11 C8 120.23(12)
C12 C11 C8 123.42(12)
C13 C12 C11 121.47(13)
C13 C12 H12 119.3
C11 C12 H12 119.3
C12 C13 C14 121.31(14)
C12 C13 H13 119.3
C14 C13 H13 119.3
C15 C14 C13 116.78(13)
C15 C14 H14 121.6
C13 C14 H14 121.6
C14 C15 C16 121.38(13)
C14 C15 N1 127.29(13)
C16 C15 N1 110.91(12)
C11 C16 C15 121.80(13)
C11 C16 C17 127.97(12)
C15 C16 C17 107.98(11)
N2 C17 C16 118.52(11)
N2 C17 C18 99.11(10)
C16 C17 C18 110.09(10)
N2 C17 C26 106.30(10)
C16 C17 C26 99.15(10)
C18 C17 C26 125.07(11)
C17 C18 C19 102.36(10)
C17 C18 C7 106.12(10)
C19 C18 C7 110.85(10)
C17 C18 H18 112.3
C19 C18 H18 112.3
C7 C18 H18 112.3
C21 C19 C18 113.68(11)
C21 C19 C20 104.82(10)
C18 C19 C20 99.20(10)
C21 C19 C3 108.06(11)
C18 C19 C3 113.10(10)
C20 C19 C3 117.73(11)
O1 C20 N2 124.53(12)
O1 C20 C19 127.26(12)
N2 C20 C19 108.12(11)
C22 C21 C19 132.43(13)
C22 C21 H21 113.8
C19 C21 H21 113.8
C21 C22 C23 133.82(13)
C21 C22 H22 113.1
C23 C22 H22 113.1
C22 C23 C26 113.79(11)
C22 C23 C25 109.00(12)
C26 C23 C25 108.29(12)
C22 C23 C24 107.87(12)
C26 C23 C24 109.80(11)
C25 C23 C24 107.95(11)
C23 C24 H24A 109.5
C23 C24 H24B 109.5
H24A C24 H24B 109.5
C23 C24 H24C 109.5
H24A C24 H24C 109.5
H24B C24 H24C 109.5
C23 C25 H25A 109.5
C23 C25 H25B 109.5
H25A C25 H25B 109.5
C23 C25 H25C 109.5
H25A C25 H25C 109.5
H25B C25 H25C 109.5
N1 C26 C23 120.53(12)
N1 C26 C17 113.69(12)
C23 C26 C17 124.98(12)
Cl2 C27 Cl1 112.08(9)
Cl2 C27 H27A 109.2
Cl1 C27 H27A 109.2
Cl2 C27 H27B 109.2
Cl1 C27 H27B 109.2
H27A C27 H27B 107.9
C26 N1 C15 107.59(11)
C20 N2 C17 112.86(11)
C20 N2 H2 123.6(14)
C17 N2 H2 121.0(14)

loop_
_geom_bond_atom_site_label_1
_geom_bond_atom_site_label_2
_geom_bond_distance
C1 C2 1.323(2)
C1 H1A 0.9500
C1 H1B 0.9500
C2 C3 1.5146(19)
C2 H2A 0.9500
C3 C5 1.5408(19)
C3 C4 1.5421(18)
C3 C19 1.5706(18)
C4 H4A 0.9800
C4 H4B 0.9800
C4 H4C 0.9800
C5 C6 1.522(2)
C5 H5A 0.9900
C5 H5B 0.9900
C6 C7 1.5301(19)
C6 H6A 0.9900
C6 H6B 0.9900
C7 C8 1.5558(19)
C7 C18 1.5722(17)
C7 H7 1.0000
C8 C11 1.5226(19)
C8 C9 1.5397(18)
C8 C10 1.5410(18)
C9 H9A 0.9800
C9 H9B 0.9800
C9 H9C 0.9800
C10 H10A 0.9800
C10 H10B 0.9800
C10 H10C 0.9800
C11 C16 1.3797(19)
C11 C12 1.412(2)
C12 C13 1.389(2)
C12 H12 0.9500
C13 C14 1.404(2)
C13 H13 0.9500
C14 C15 1.380(2)
C14 H14 0.9500
C15 C16 1.4000(19)
C15 N1 1.4295(18)
C16 C17 1.4987(18)
C17 N2 1.4763(16)
C17 C18 1.5384(18)
C17 C26 1.5477(17)
C18 C19 1.5467(18)
C18 H18 1.0000
C19 C21 1.5298(17)
C19 C20 1.5467(17)
C20 O1 1.2369(16)
C20 N2 1.3454(18)
C21 C22 1.333(2)
C21 H21 0.9500
C22 C23 1.507(2)
C22 H22 0.9500
C23 C26 1.5139(19)
C23 C25 1.5414(19)
C23 C24 1.5520(19)
C24 H24A 0.9800
C24 H24B 0.9800
C24 H24C 0.9800
C25 H25A 0.9800
C25 H25B 0.9800
C25 H25C 0.9800
C26 N1 1.2850(19)
C27 Cl2 1.7632(17)
C27 Cl1 1.7653(17)
C27 H27A 0.9900
C27 H27B 0.9900
N2 H2 0.84(2)
